data_7720796
loop_
_publ_author_name
'Grandstaff, Kristin D.'
'Carbonel, Halen'
'Brown, Seth N.'

_publ_section_title
;
 Iridium complexes of a chelating bis(iminoxolene): augmentation of
 metal-metal &#x3c0; bonding by metal-ligand &#x3c0; bonding.
;
_journal_issue 5
_journal_name_full 'Dalton transactions (Cambridge, England : 2003)'
_journal_page_first 2088
_journal_page_last 2099
_journal_paper_doi 10.1039/d5dt02509e
_journal_volume 55
_journal_year 2026
_chemical_formula_moiety 'C45 H55 Ir N2 O6, 2(C H2 Cl2)'
_chemical_formula_sum 'C47 H59 Cl4 Ir N2 O6'
_chemical_formula_weight 1081.96
_chemical_name_common '(Egan)IrCH3 . 2 CH2Cl2'
_chemical_name_systematic
; 
 (1,2-ethanediylbis-(2-(3,5-di-tert-butyl-2-oxy)phenylimino)benzoate)-
methyliridium bis-dichloromethane solvate 
;
_space_group_crystal_system triclinic
_space_group_IT_number 2
_space_group_name_Hall '-P 1'
_space_group_name_H-M_alt 'P -1'
_atom_sites_solution_hydrogens mixed
_atom_sites_solution_primary heavy
_atom_sites_solution_secondary difmap
_audit_creation_method SHELXL-2013
_audit_update_record
;
2025-09-23 deposited with the CCDC.	2026-01-06 downloaded from the CCDC.
;
_cell_angle_alpha 110.9286(12)
_cell_angle_beta 93.6788(12)
_cell_angle_gamma 95.5073(14)
_cell_formula_units_Z 2
_cell_length_a 9.4851(3)
_cell_length_b 15.5602(6)
_cell_length_c 17.2975(6)
_cell_measurement_reflns_used 9966
_cell_measurement_temperature 120(2)
_cell_measurement_theta_max 24.73
_cell_measurement_theta_min 2.39
_cell_volume 2360.16(15)
_computing_cell_refinement 'Bruker SAINT (Bruker, 2021)'
_computing_data_collection 'Bruker APEX-4 (Bruker, 2021)'
_computing_data_reduction 'Bruker SAINT (Bruker, 2021)'
_computing_molecular_graphics 'Mercury (Macrae et al., 2020)'
_computing_publication_material 'Bruker SHELXTL'
_computing_structure_refinement 'SHELXL-2013 (Sheldrick, 2013)'
_computing_structure_solution 'SHELXS-97 (Sheldrick 2008)'
_diffrn_ambient_environment N~2~
_diffrn_ambient_temperature 120(2)
_diffrn_detector 'CMOS Area Detector'
_diffrn_detector_area_resol_mean 7.41
_diffrn_detector_type 'Bruker PHOTON-III'
_diffrn_measured_fraction_theta_full 1.000
_diffrn_measured_fraction_theta_max 0.999
_diffrn_measurement_device 'four-circle diffractometer'
_diffrn_measurement_device_type 'Bruker Quest'
_diffrn_measurement_method 'combination of \w and \f-scans'
_diffrn_measurement_specimen_support 'MiTeGen micromount'
_diffrn_radiation_monochromator 'HELIOS Multi-layer'
_diffrn_radiation_probe x-ray
_diffrn_radiation_type MoK\a
_diffrn_radiation_wavelength 0.71073
_diffrn_reflns_av_R_equivalents 0.1218
_diffrn_reflns_av_unetI/netI 0.0579
_diffrn_reflns_Laue_measured_fraction_full 1.000
_diffrn_reflns_Laue_measured_fraction_max 0.999
_diffrn_reflns_limit_h_max 11
_diffrn_reflns_limit_h_min -11
_diffrn_reflns_limit_k_max 18
_diffrn_reflns_limit_k_min -18
_diffrn_reflns_limit_l_max 20
_diffrn_reflns_limit_l_min -20
_diffrn_reflns_number 87887
_diffrn_reflns_point_group_measured_fraction_full 1.000
_diffrn_reflns_point_group_measured_fraction_max 0.999
_diffrn_reflns_theta_full 25.242
_diffrn_reflns_theta_max 25.385
_diffrn_reflns_theta_min 2.169
_diffrn_source micro-focus
_diffrn_source_type 'Incoatec I\ms'
_exptl_absorpt_coefficient_mu 3.103
_exptl_absorpt_correction_T_max 0.7857
_exptl_absorpt_correction_T_min 0.6949
_exptl_absorpt_correction_type numerical
_exptl_absorpt_process_details
;
SADABS-2016/2 - Bruker AXS area detector scaling and absorption correction: 
Krause, L., Herbst-Irmer, R., Sheldrick G.M. & Stalke D., J. Appl. Cryst. 48 
(2015) 3-10
;
_exptl_crystal_colour blue
_exptl_crystal_density_diffrn 1.522
_exptl_crystal_density_method 'not measured'
_exptl_crystal_description plate
_exptl_crystal_F_000 1096
_exptl_crystal_size_max 0.134
_exptl_crystal_size_mid 0.045
_exptl_crystal_size_min 0.042
_exptl_transmission_factor_max 0.7857
_exptl_transmission_factor_min 0.6949
_refine_diff_density_max 1.031
_refine_diff_density_min -1.199
_refine_diff_density_rms 0.123
_refine_ls_extinction_method none
_refine_ls_goodness_of_fit_ref 1.026
_refine_ls_hydrogen_treatment mixed
_refine_ls_matrix_type full
_refine_ls_number_parameters 664
_refine_ls_number_reflns 8664
_refine_ls_number_restraints 0
_refine_ls_restrained_S_all 1.026
_refine_ls_R_factor_all 0.0478
_refine_ls_R_factor_gt 0.0356
_refine_ls_shift/su_max 0.003
_refine_ls_shift/su_mean 0.000
_refine_ls_structure_factor_coef Fsqd
_refine_ls_weighting_details 'w=1/[\s^2^(Fo^2^)+(0.0200P)^2^+5.3756P] where P=(Fo^2^+2Fc^2^)/3'
_refine_ls_weighting_scheme calc
_refine_ls_wR_factor_gt 0.0684
_refine_ls_wR_factor_ref 0.0722
_reflns_Friedel_coverage 0.000
_reflns_number_gt 7447
_reflns_number_total 8664
_reflns_threshold_expression 'I > 2\s(I)'
_cod_data_source_file d5dt02509e2.cif
_cod_data_source_block methyl
_cod_depositor_comments
;
The following automatic conversions were performed:

data item '_diffrn_radiation_probe' value 'X-ray' was changed to
'x-ray' in accordance with the
/home/data/users/saulius/crontab/automatic-downloads/current/RSC/lib/dictionaries/cif_core.dic
dictionary named 'cif_core.dic' version 2.4.2 last updated on
2011-04-26.

Automatic conversion script
Id: cif_fix_values 8170 2020-07-09 18:12:32Z antanas 
;
_cod_original_cell_volume 2360.16(14)
_cod_database_code 7720796
_shelx_space_group_comment
; 
The symmetry employed for this shelxl refinement is uniquely defined 
by the following loop, which should always be used as a source of 
symmetry information in preference to the above space-group names. 
They are only intended as comments. 
;
_shelx_estimated_absorpt_t_min 0.681
_shelx_estimated_absorpt_t_max 0.881
_diffrn_measurement_ambient_temperature_device_make 'Oxford 700'
_shelxl_version_number 2013-4

loop_
_space_group_symop_operation_xyz
'x, y, z'
'-x, -y, -z'

loop_
_atom_site_label
_atom_site_type_symbol
_atom_site_fract_x
_atom_site_fract_y
_atom_site_fract_z
_atom_site_U_iso_or_equiv
_atom_site_adp_type
_atom_site_occupancy
_atom_site_site_symmetry_order
_atom_site_calc_flag
_atom_site_refinement_flags_posn
_atom_site_refinement_flags_adp
_atom_site_refinement_flags_occupancy
_atom_site_disorder_assembly
_atom_site_disorder_group
Ir Ir 0.74003(2) 0.53169(2) 0.76776(2) 0.01396(6) Uani 1 1 d . . . . .
O1 O 0.7589(3) 0.4012(2) 0.75725(17) 0.0210(7) Uani 1 1 d . . . . .
O2 O 0.7179(3) 0.6605(2) 0.77633(17) 0.0202(7) Uani 1 1 d . . . . .
N1 N 0.7385(4) 0.4735(2) 0.6476(2) 0.0154(8) Uani 1 1 d . . . . .
N2 N 0.7193(4) 0.5887(2) 0.8865(2) 0.0145(8) Uani 1 1 d . . . . .
O10 O 0.3749(4) 0.6030(2) 0.6173(2) 0.0278(8) Uani 1 1 d . . . . .
O11 O 0.4679(3) 0.5070(2) 0.67008(18) 0.0221(7) Uani 1 1 d . . . . .
O20 O 0.4190(4) 0.3547(3) 0.8536(2) 0.0423(10) Uani 1 1 d . . . . .
O21 O 0.4721(3) 0.4775(2) 0.81794(18) 0.0212(7) Uani 1 1 d . . . . .
C1 C 0.3404(5) 0.5059(4) 0.7108(3) 0.0279(12) Uani 1 1 d . . . . .
C2 C 0.3516(6) 0.4400(4) 0.7546(3) 0.0293(12) Uani 1 1 d . . . . .
C3 C 0.9569(6) 0.5635(4) 0.7810(3) 0.0287(13) Uani 1 1 d . . . . .
C11 C 0.7784(5) 0.3446(3) 0.6810(3) 0.0228(11) Uani 1 1 d . . . . .
C12 C 0.7646(5) 0.3822(3) 0.6172(3) 0.0154(10) Uani 1 1 d . . . . .
C13 C 0.7721(5) 0.3259(3) 0.5332(3) 0.0164(10) Uani 1 1 d . . . . .
C14 C 0.8016(5) 0.2364(3) 0.5143(3) 0.0183(10) Uani 1 1 d . . . . .
C15 C 0.8207(6) 0.2029(4) 0.5798(3) 0.0263(12) Uani 1 1 d . . . . .
C16 C 0.8105(6) 0.2535(3) 0.6626(3) 0.0285(13) Uani 1 1 d . . . . .
C17 C 0.8322(8) 0.2143(4) 0.7315(3) 0.0486(18) Uani 1 1 d . . . . .
C18 C 0.8107(5) 0.1699(3) 0.4250(3) 0.0207(11) Uani 1 1 d . . . . .
C21 C 0.7194(5) 0.7208(3) 0.8535(3) 0.0181(10) Uani 1 1 d . . . . .
C22 C 0.7153(5) 0.6829(3) 0.9165(3) 0.0193(11) Uani 1 1 d . . . . .
C23 C 0.7058(5) 0.7401(3) 1.0001(3) 0.0200(11) Uani 1 1 d . . . . .
C24 C 0.7106(5) 0.8342(3) 1.0202(3) 0.0213(11) Uani 1 1 d . . . . .
C25 C 0.7202(6) 0.8708(4) 0.9557(3) 0.0265(12) Uani 1 1 d . . . . .
C26 C 0.7251(5) 0.8172(3) 0.8731(3) 0.0225(11) Uani 1 1 d . . . . .
C27 C 0.7339(6) 0.8583(3) 0.8046(3) 0.0300(13) Uani 1 1 d . . . . .
C28 C 0.7080(5) 0.9009(3) 1.1102(3) 0.0233(11) Uani 1 1 d . . . . .
C30 C 0.4730(5) 0.5628(3) 0.6253(3) 0.0191(10) Uani 1 1 d . . . . .
C31 C 0.6099(5) 0.5706(3) 0.5883(3) 0.0176(10) Uani 1 1 d . . . . .
C32 C 0.7303(5) 0.5273(3) 0.5964(2) 0.0162(10) Uani 1 1 d . . . . .
C33 C 0.8506(5) 0.5439(3) 0.5588(3) 0.0188(10) Uani 1 1 d . . . . .
C34 C 0.8524(6) 0.6032(3) 0.5150(3) 0.0230(11) Uani 1 1 d . . . . .
C35 C 0.7339(6) 0.6451(3) 0.5063(3) 0.0251(12) Uani 1 1 d . . . . .
C36 C 0.6142(5) 0.6283(3) 0.5427(3) 0.0211(11) Uani 1 1 d . . . . .
C40 C 0.4966(5) 0.4245(3) 0.8632(3) 0.0231(11) Uani 1 1 d . . . . .
C41 C 0.6235(5) 0.4601(3) 0.9271(2) 0.0169(10) Uani 1 1 d . . . . .
C42 C 0.7222(5) 0.5381(3) 0.9404(3) 0.0160(10) Uani 1 1 d . . . . .
C43 C 0.8334(5) 0.5623(4) 1.0039(3) 0.0252(11) Uani 1 1 d . . . . .
C44 C 0.8469(6) 0.5102(4) 1.0528(3) 0.0349(14) Uani 1 1 d . . . . .
C45 C 0.7500(6) 0.4332(4) 1.0404(3) 0.0310(13) Uani 1 1 d . . . . .
C46 C 0.6397(5) 0.4086(4) 0.9781(3) 0.0233(11) Uani 1 1 d . . . . .
C171 C 0.8826(10) 0.1177(4) 0.6978(4) 0.086(3) Uani 1 1 d . . . . .
H17A H 0.9731 0.1222 0.6743 0.130 Uiso 1 1 calc R U . . .
H17B H 0.8109 0.0748 0.6543 0.130 Uiso 1 1 calc R U . . .
H17C H 0.8957 0.0946 0.7432 0.130 Uiso 1 1 calc R U . . .
C172 C 0.6912(9) 0.2049(4) 0.7676(4) 0.065(2) Uani 1 1 d . . . . .
H17D H 0.7049 0.1798 0.8117 0.097 Uiso 1 1 calc R U . . .
H17E H 0.6198 0.1628 0.7235 0.097 Uiso 1 1 calc R U . . .
H17F H 0.6584 0.2659 0.7908 0.097 Uiso 1 1 calc R U . . .
C173 C 0.9442(8) 0.2785(4) 0.8005(3) 0.062(2) Uani 1 1 d . . . . .
H17G H 1.0347 0.2842 0.7773 0.093 Uiso 1 1 calc R U . . .
H17H H 0.9571 0.2526 0.8441 0.093 Uiso 1 1 calc R U . . .
H17I H 0.9126 0.3398 0.8243 0.093 Uiso 1 1 calc R U . . .
C181 C 0.6833(6) 0.0924(4) 0.4003(3) 0.0421(15) Uani 1 1 d . . . . .
H18A H 0.6848 0.0607 0.4401 0.063 Uiso 1 1 calc R U . . .
H18B H 0.6901 0.0478 0.3444 0.063 Uiso 1 1 calc R U . . .
H18C H 0.5942 0.1196 0.4009 0.063 Uiso 1 1 calc R U . . .
C182 C 0.9478(6) 0.1241(4) 0.4204(3) 0.0355(14) Uani 1 1 d . . . . .
H18D H 0.9508 0.0924 0.4602 0.053 Uiso 1 1 calc R U . . .
H18E H 1.0306 0.1718 0.4342 0.053 Uiso 1 1 calc R U . . .
H18F H 0.9496 0.0791 0.3640 0.053 Uiso 1 1 calc R U . . .
C183 C 0.8079(6) 0.2180(4) 0.3628(3) 0.0305(13) Uani 1 1 d . . . . .
H18G H 0.8139 0.1727 0.3069 0.046 Uiso 1 1 calc R U . . .
H18H H 0.8891 0.2669 0.3777 0.046 Uiso 1 1 calc R U . . .
H18I H 0.7190 0.2454 0.3634 0.046 Uiso 1 1 calc R U . . .
C271 C 0.7538(7) 0.9649(4) 0.8426(3) 0.0473(17) Uani 1 1 d . . . . .
H27A H 0.8410 0.9867 0.8813 0.071 Uiso 1 1 calc R U . . .
H27B H 0.6719 0.9862 0.8726 0.071 Uiso 1 1 calc R U . . .
H27C H 0.7613 0.9898 0.7981 0.071 Uiso 1 1 calc R U . . .
C272 C 0.8634(6) 0.8291(4) 0.7577(3) 0.0408(15) Uani 1 1 d . . . . .
H27D H 0.9500 0.8506 0.7969 0.061 Uiso 1 1 calc R U . . .
H27E H 0.8701 0.8567 0.7150 0.061 Uiso 1 1 calc R U . . .
H27F H 0.8529 0.7613 0.7312 0.061 Uiso 1 1 calc R U . . .
C273 C 0.5982(6) 0.8257(4) 0.7443(3) 0.0391(15) Uani 1 1 d . . . . .
H27G H 0.6053 0.8525 0.7011 0.059 Uiso 1 1 calc R U . . .
H27H H 0.5162 0.8458 0.7747 0.059 Uiso 1 1 calc R U . . .
H27I H 0.5858 0.7579 0.7184 0.059 Uiso 1 1 calc R U . . .
C281 C 0.7031(11) 0.8506(6) 1.1740(5) 0.022(2) Uani 0.5 1 d . . P A 1
H28A H 0.7818 0.8130 1.1680 0.033 Uiso 0.5 1 calc R U P A 1
H28B H 0.6123 0.8104 1.1632 0.033 Uiso 0.5 1 calc R U P A 1
H28C H 0.7121 0.8968 1.2307 0.033 Uiso 0.5 1 calc R U P A 1
C282 C 0.5930(12) 0.9559(8) 1.1160(6) 0.034(3) Uani 0.5 1 d . . P A 1
H28D H 0.5932 0.9981 1.1738 0.051 Uiso 0.5 1 calc R U P A 1
H28E H 0.5022 0.9151 1.0981 0.051 Uiso 0.5 1 calc R U P A 1
H28F H 0.6050 0.9921 1.0801 0.051 Uiso 0.5 1 calc R U P A 1
C283 C 0.8595(11) 0.9667(7) 1.1387(6) 0.031(3) Uani 0.5 1 d . . P A 1
H28G H 0.9366 0.9282 1.1351 0.047 Uiso 0.5 1 calc R U P A 1
H28H H 0.8609 1.0099 1.1962 0.047 Uiso 0.5 1 calc R U P A 1
H28I H 0.8728 1.0018 1.1021 0.047 Uiso 0.5 1 calc R U P A 1
C284 C 0.6999(12) 1.0035(7) 1.1174(6) 0.027(2) Uani 0.5 1 d . . P A 2
H28J H 0.6181 1.0054 1.0807 0.041 Uiso 0.5 1 calc R U P A 2
H28K H 0.7876 1.0276 1.1010 0.041 Uiso 0.5 1 calc R U P A 2
H28L H 0.6888 1.0416 1.1751 0.041 Uiso 0.5 1 calc R U P A 2
C285 C 0.8272(12) 0.8929(7) 1.1608(6) 0.034(3) Uani 0.5 1 d . . P A 2
H28M H 0.8260 0.9356 1.2183 0.051 Uiso 0.5 1 calc R U P A 2
H28N H 0.9156 0.9084 1.1396 0.051 Uiso 0.5 1 calc R U P A 2
H28O H 0.8219 0.8291 1.1594 0.051 Uiso 0.5 1 calc R U P A 2
C286 C 0.5612(10) 0.8736(7) 1.1419(6) 0.026(2) Uani 0.5 1 d . . P A 2
H28P H 0.4810 0.8787 1.1059 0.039 Uiso 0.5 1 calc R U P A 2
H28Q H 0.5567 0.9156 1.1992 0.039 Uiso 0.5 1 calc R U P A 2
H28R H 0.5564 0.8096 1.1400 0.039 Uiso 0.5 1 calc R U P A 2
C51 C 0.2705(15) 0.8045(7) 0.9624(8) 0.082(4) Uani 0.623(3) 1 d . . P B 1
H51A H 0.3062 0.7653 0.9916 0.098 Uiso 0.623(3) 1 calc R U P B 1
H51B H 0.3248 0.8673 0.9866 0.098 Uiso 0.623(3) 1 calc R U P B 1
Cl51 Cl 0.0843(6) 0.8087(5) 0.9669(4) 0.0933(19) Uani 0.623(3) 1 d . . P B 1
Cl52 Cl 0.2804(4) 0.7526(2) 0.8502(2) 0.0747(8) Uani 0.623(3) 1 d . . P B 1
C52 C 0.201(3) 0.7971(13) 0.8782(14) 0.082(4) Uani 0.377(3) 1 d . . P B 2
H52A H 0.1527 0.7457 0.8282 0.098 Uiso 0.377(3) 1 calc R U P B 2
H52B H 0.1969 0.8574 0.8715 0.098 Uiso 0.377(3) 1 calc R U P B 2
Cl53 Cl 0.3677(7) 0.7803(4) 0.9060(4) 0.0747(8) Uani 0.377(3) 1 d . . P B 2
Cl54 Cl 0.1247(11) 0.7946(9) 0.9940(8) 0.0933(19) Uani 0.377(3) 1 d . . P B 2
C61 C 0.5805(10) 0.8573(7) 0.4483(6) 0.032(2) Uani 0.556(2) 1 d . . P C 1
H61A H 0.5221 0.8993 0.4329 0.038 Uiso 0.556(2) 1 calc R U P C 1
H61B H 0.5152 0.8062 0.4529 0.038 Uiso 0.556(2) 1 calc R U P C 1
Cl61 Cl 0.6903(4) 0.8119(3) 0.3711(2) 0.0668(8) Uani 0.556(2) 1 d . . P C 1
Cl62 Cl 0.6776(3) 0.9167(3) 0.5416(2) 0.0749(9) Uani 0.556(2) 1 d . . P C 1
C62 C 0.6409(13) 0.8221(10) 0.3411(8) 0.032(2) Uani 0.444(2) 1 d . . P C 2
H62A H 0.6403 0.8848 0.3389 0.038 Uiso 0.444(2) 1 calc R U P C 2
H62B H 0.6038 0.7755 0.2857 0.038 Uiso 0.444(2) 1 calc R U P C 2
Cl63 Cl 0.5384(5) 0.8097(4) 0.4166(3) 0.0749(9) Uani 0.444(2) 1 d . . P C 2
Cl64 Cl 0.8245(5) 0.8043(3) 0.3717(2) 0.0668(8) Uani 0.444(2) 1 d . . P C 2
H1A H 0.340(4) 0.567(3) 0.748(2) 0.002(10) Uiso 1 1 d . . . . .
H1B H 0.259(5) 0.486(3) 0.673(3) 0.013(11) Uiso 1 1 d . . . . .
H2A H 0.373(5) 0.385(4) 0.718(3) 0.033(15) Uiso 1 1 d . . . . .
H2B H 0.270(6) 0.434(4) 0.781(3) 0.050(18) Uiso 1 1 d . . . . .
H3A H 0.989(6) 0.599(4) 0.834(4) 0.040(16) Uiso 1 1 d . . . . .
H3B H 0.976(6) 0.599(4) 0.753(4) 0.049(19) Uiso 1 1 d . . . . .
H3C H 1.006(7) 0.506(5) 0.760(4) 0.07(2) Uiso 1 1 d . . . . .
H13 H 0.755(4) 0.352(3) 0.492(3) 0.012(11) Uiso 1 1 d . . . . .
H15 H 0.842(5) 0.143(3) 0.566(3) 0.021(13) Uiso 1 1 d . . . . .
H23 H 0.705(5) 0.711(3) 1.040(3) 0.022(13) Uiso 1 1 d . . . . .
H25 H 0.727(5) 0.936(3) 0.968(3) 0.022(13) Uiso 1 1 d . . . . .
H33 H 0.932(5) 0.525(3) 0.570(3) 0.022(13) Uiso 1 1 d . . . . .
H34 H 0.937(5) 0.616(3) 0.494(3) 0.021(13) Uiso 1 1 d . . . . .
H35 H 0.737(5) 0.684(3) 0.476(3) 0.029(14) Uiso 1 1 d . . . . .
H36 H 0.533(5) 0.657(3) 0.534(3) 0.017(12) Uiso 1 1 d . . . . .
H43 H 0.902(5) 0.612(3) 1.008(2) 0.012(11) Uiso 1 1 d . . . . .
H44 H 0.922(6) 0.523(4) 1.092(3) 0.038(15) Uiso 1 1 d . . . . .
H45 H 0.767(5) 0.405(4) 1.076(3) 0.035(15) Uiso 1 1 d . . . . .
H46 H 0.574(5) 0.358(4) 0.969(3) 0.031(15) Uiso 1 1 d . . . . .

loop_
_atom_site_aniso_label
_atom_site_aniso_U_11
_atom_site_aniso_U_22
_atom_site_aniso_U_33
_atom_site_aniso_U_23
_atom_site_aniso_U_13
_atom_site_aniso_U_12
Ir 0.01774(10) 0.01315(9) 0.01073(9) 0.00326(6) 0.00427(6) 0.00329(6)
O1 0.038(2) 0.0169(18) 0.0100(15) 0.0044(13) 0.0100(14) 0.0093(15)
O2 0.0308(19) 0.0156(17) 0.0135(16) 0.0033(13) 0.0059(14) 0.0059(14)
N1 0.018(2) 0.011(2) 0.0179(19) 0.0056(16) 0.0021(16) 0.0043(16)
N2 0.0122(19) 0.014(2) 0.0170(19) 0.0059(16) 0.0032(15) 0.0006(15)
O10 0.027(2) 0.035(2) 0.0306(19) 0.0187(17) 0.0066(15) 0.0158(17)
O11 0.0171(17) 0.033(2) 0.0238(17) 0.0183(15) 0.0065(14) 0.0050(15)
O20 0.051(3) 0.039(2) 0.038(2) 0.0273(19) -0.0189(19) -0.024(2)
O21 0.0205(18) 0.0246(18) 0.0211(16) 0.0137(14) -0.0032(13) -0.0018(14)
C1 0.018(3) 0.044(4) 0.024(3) 0.014(3) 0.004(2) 0.005(2)
C2 0.022(3) 0.041(4) 0.027(3) 0.020(3) -0.002(2) -0.007(3)
C3 0.026(3) 0.040(4) 0.017(3) 0.008(3) 0.002(2) 0.003(3)
C11 0.035(3) 0.014(3) 0.018(2) 0.002(2) 0.004(2) 0.008(2)
C12 0.019(2) 0.018(3) 0.013(2) 0.0099(19) 0.0038(18) 0.005(2)
C13 0.015(2) 0.021(3) 0.013(2) 0.005(2) 0.0025(19) 0.003(2)
C14 0.019(3) 0.016(3) 0.017(2) 0.003(2) 0.0033(19) 0.004(2)
C15 0.044(3) 0.015(3) 0.021(3) 0.006(2) 0.009(2) 0.012(2)
C16 0.051(4) 0.026(3) 0.015(2) 0.011(2) 0.011(2) 0.020(3)
C17 0.112(6) 0.024(3) 0.017(3) 0.009(2) 0.017(3) 0.033(3)
C18 0.030(3) 0.018(3) 0.013(2) 0.004(2) 0.003(2) 0.006(2)
C21 0.021(3) 0.021(3) 0.012(2) 0.005(2) 0.0083(19) 0.004(2)
C22 0.022(3) 0.013(3) 0.020(2) 0.003(2) 0.004(2) 0.000(2)
C23 0.025(3) 0.018(3) 0.015(2) 0.004(2) 0.007(2) -0.002(2)
C24 0.024(3) 0.019(3) 0.018(2) 0.002(2) 0.009(2) -0.002(2)
C25 0.038(3) 0.016(3) 0.026(3) 0.007(2) 0.015(2) -0.001(2)
C26 0.033(3) 0.012(2) 0.023(2) 0.005(2) 0.012(2) 0.001(2)
C27 0.052(4) 0.015(3) 0.030(3) 0.013(2) 0.024(3) 0.004(2)
C28 0.031(3) 0.019(3) 0.017(2) 0.003(2) 0.008(2) 0.002(2)
C30 0.022(3) 0.021(3) 0.014(2) 0.005(2) 0.0048(19) 0.003(2)
C31 0.024(3) 0.014(2) 0.013(2) 0.0028(18) 0.0011(19) 0.003(2)
C32 0.023(3) 0.011(2) 0.011(2) 0.0009(18) 0.0017(19) -0.0006(19)
C33 0.020(3) 0.017(3) 0.019(2) 0.004(2) 0.004(2) 0.005(2)
C34 0.028(3) 0.023(3) 0.019(2) 0.008(2) 0.007(2) -0.001(2)
C35 0.039(3) 0.017(3) 0.022(3) 0.010(2) 0.007(2) 0.006(2)
C36 0.027(3) 0.020(3) 0.017(2) 0.008(2) 0.000(2) 0.007(2)
C40 0.028(3) 0.021(3) 0.020(2) 0.008(2) 0.002(2) -0.002(2)
C41 0.022(3) 0.016(2) 0.011(2) 0.0018(18) 0.0051(18) 0.006(2)
C42 0.020(2) 0.016(2) 0.013(2) 0.0033(19) 0.0083(18) 0.008(2)
C43 0.025(3) 0.032(3) 0.019(2) 0.012(2) 0.001(2) -0.003(2)
C44 0.023(3) 0.064(4) 0.022(3) 0.025(3) -0.005(2) -0.005(3)
C45 0.036(3) 0.044(4) 0.023(3) 0.024(3) 0.001(2) 0.007(3)
C46 0.025(3) 0.024(3) 0.023(3) 0.009(2) 0.009(2) 0.004(2)
C171 0.208(10) 0.043(4) 0.028(3) 0.020(3) 0.027(5) 0.071(5)
C172 0.145(7) 0.030(4) 0.032(3) 0.022(3) 0.040(4) 0.016(4)
C173 0.119(6) 0.051(4) 0.023(3) 0.013(3) 0.001(3) 0.051(4)
C181 0.049(4) 0.033(3) 0.031(3) -0.001(3) 0.002(3) -0.006(3)
C182 0.047(4) 0.043(3) 0.023(3) 0.012(2) 0.014(2) 0.026(3)
C183 0.049(4) 0.028(3) 0.012(2) 0.003(2) 0.004(2) 0.012(3)
C271 0.091(5) 0.020(3) 0.037(3) 0.011(3) 0.036(3) 0.008(3)
C272 0.067(4) 0.024(3) 0.035(3) 0.012(2) 0.032(3) 0.005(3)
C273 0.070(4) 0.027(3) 0.027(3) 0.015(2) 0.011(3) 0.013(3)
C281 0.032(6) 0.021(5) 0.010(4) -0.001(4) 0.010(4) 0.004(4)
C282 0.039(7) 0.040(7) 0.023(5) 0.009(5) 0.013(5) 0.013(6)
C283 0.039(7) 0.023(6) 0.024(5) 0.004(4) -0.002(5) -0.011(5)
C284 0.046(7) 0.020(5) 0.015(5) 0.004(4) 0.011(5) 0.005(5)
C285 0.040(7) 0.030(6) 0.026(5) 0.003(5) 0.003(5) 0.008(5)
C286 0.035(6) 0.024(6) 0.022(5) 0.010(4) 0.009(4) 0.005(5)
C51 0.109(10) 0.028(5) 0.091(8) 0.014(5) -0.060(7) 0.003(6)
Cl51 0.049(3) 0.070(3) 0.118(5) -0.019(3) 0.003(3) 0.019(2)
Cl52 0.072(2) 0.0660(19) 0.096(2) 0.0426(19) 0.0158(15) -0.0015(16)
C52 0.109(10) 0.028(5) 0.091(8) 0.014(5) -0.060(7) 0.003(6)
Cl53 0.072(2) 0.0660(19) 0.096(2) 0.0426(19) 0.0158(15) -0.0015(16)
Cl54 0.049(3) 0.070(3) 0.118(5) -0.019(3) 0.003(3) 0.019(2)
C61 0.020(4) 0.029(5) 0.023(4) -0.016(3) -0.008(3) -0.002(3)
Cl61 0.0599(17) 0.0773(19) 0.0574(16) 0.0185(14) 0.0162(15) -0.0018(16)
Cl62 0.0422(15) 0.115(3) 0.0569(16) 0.0201(16) 0.0069(12) 0.0043(15)
C62 0.020(4) 0.029(5) 0.023(4) -0.016(3) -0.008(3) -0.002(3)
Cl63 0.0422(15) 0.115(3) 0.0569(16) 0.0201(16) 0.0069(12) 0.0043(15)
Cl64 0.0599(17) 0.0773(19) 0.0574(16) 0.0185(14) 0.0162(15) -0.0018(16)

loop_
_atom_type_symbol
_atom_type_description
_atom_type_scat_dispersion_real
_atom_type_scat_dispersion_imag
_atom_type_scat_source
C C 0.0033 0.0016 'International Tables Vol C Tables 4.2.6.8 and 6.1.1.4'
H H 0.0000 0.0000 'International Tables Vol C Tables 4.2.6.8 and 6.1.1.4'
N N 0.0061 0.0033 'International Tables Vol C Tables 4.2.6.8 and 6.1.1.4'
O O 0.0106 0.0060 'International Tables Vol C Tables 4.2.6.8 and 6.1.1.4'
Cl Cl 0.1484 0.1585 'International Tables Vol C Tables 4.2.6.8 and 6.1.1.4'
Ir Ir -1.4442 7.9887 'International Tables Vol C Tables 4.2.6.8 and 6.1.1.4'

loop_
_geom_angle_atom_site_label_1
_geom_angle_atom_site_label_2
_geom_angle_atom_site_label_3
_geom_angle
_geom_angle_site_symmetry_1
_geom_angle_site_symmetry_3
_geom_angle_publ_flag
N1 Ir N2 173.86(15) . . ?
N1 Ir O2 99.33(13) . . ?
N2 Ir O2 79.76(13) . . ?
N1 Ir O1 79.87(13) . . ?
N2 Ir O1 100.94(13) . . ?
O2 Ir O1 178.79(13) . . ?
N1 Ir C3 90.83(19) . . ?
N2 Ir C3 95.23(18) . . ?
O2 Ir C3 90.0(2) . . ?
O1 Ir C3 90.9(2) . . ?
C11 O1 Ir 114.7(3) . . ?
C21 O2 Ir 114.7(3) . . ?
C12 N1 C32 122.5(3) . . ?
C12 N1 Ir 116.6(3) . . ?
C32 N1 Ir 120.4(3) . . ?
C22 N2 C42 121.5(4) . . ?
C22 N2 Ir 116.0(3) . . ?
C42 N2 Ir 122.3(3) . . ?
C30 O11 C1 114.4(4) . . ?
C40 O21 C2 114.3(4) . . ?
O11 C1 C2 106.9(4) . . ?
O11 C1 H1A 106(2) . . ?
C2 C1 H1A 112(2) . . ?
O11 C1 H1B 112(3) . . ?
C2 C1 H1B 109(3) . . ?
H1A C1 H1B 111(4) . . ?
O21 C2 C1 107.3(4) . . ?
O21 C2 H2A 106(3) . . ?
C1 C2 H2A 109(3) . . ?
O21 C2 H2B 108(3) . . ?
C1 C2 H2B 112(4) . . ?
H2A C2 H2B 114(5) . . ?
Ir C3 H3A 110(3) . . ?
Ir C3 H3B 107(4) . . ?
H3A C3 H3B 105(5) . . ?
Ir C3 H3C 112(4) . . ?
H3A C3 H3C 112(5) . . ?
H3B C3 H3C 111(5) . . ?
O1 C11 C16 123.6(4) . . ?
O1 C11 C12 115.7(4) . . ?
C16 C11 C12 120.7(4) . . ?
N1 C12 C13 127.2(4) . . ?
N1 C12 C11 112.4(4) . . ?
C13 C12 C11 120.3(4) . . ?
C14 C13 C12 119.3(4) . . ?
C14 C13 H13 123(3) . . ?
C12 C13 H13 118(3) . . ?
C13 C14 C15 118.6(4) . . ?
C13 C14 C18 123.1(4) . . ?
C15 C14 C18 118.3(4) . . ?
C16 C15 C14 124.7(5) . . ?
C16 C15 H15 118(3) . . ?
C14 C15 H15 117(3) . . ?
C15 C16 C11 116.2(4) . . ?
C15 C16 C17 122.9(4) . . ?
C11 C16 C17 121.0(4) . . ?
C173 C17 C172 109.5(5) . . ?
C173 C17 C16 110.3(5) . . ?
C172 C17 C16 109.4(5) . . ?
C173 C17 C171 108.1(6) . . ?
C172 C17 C171 108.1(6) . . ?
C16 C17 C171 111.4(4) . . ?
C183 C18 C182 108.5(4) . . ?
C183 C18 C14 112.6(4) . . ?
C182 C18 C14 110.2(4) . . ?
C183 C18 C181 109.0(4) . . ?
C182 C18 C181 107.8(4) . . ?
C14 C18 C181 108.5(4) . . ?
O2 C21 C26 123.0(4) . . ?
O2 C21 C22 116.0(4) . . ?
C26 C21 C22 120.9(4) . . ?
N2 C22 C21 112.8(4) . . ?
N2 C22 C23 126.6(4) . . ?
C21 C22 C23 120.7(4) . . ?
C24 C23 C22 118.9(4) . . ?
C24 C23 H23 124(3) . . ?
C22 C23 H23 117(3) . . ?
C23 C24 C25 119.0(4) . . ?
C23 C24 C28 121.7(4) . . ?
C25 C24 C28 119.3(4) . . ?
C26 C25 C24 123.9(5) . . ?
C26 C25 H25 115(3) . . ?
C24 C25 H25 121(3) . . ?
C25 C26 C21 116.4(4) . . ?
C25 C26 C27 122.9(4) . . ?
C21 C26 C27 120.7(4) . . ?
C273 C27 C272 110.1(4) . . ?
C273 C27 C26 110.4(4) . . ?
C272 C27 C26 109.7(4) . . ?
C273 C27 C271 108.7(5) . . ?
C272 C27 C271 107.2(4) . . ?
C26 C27 C271 110.7(4) . . ?
C285 C28 C24 109.4(5) . . ?
C282 C28 C24 110.6(5) . . ?
C285 C28 C284 112.3(7) . . ?
C24 C28 C284 112.9(5) . . ?
C282 C28 C281 111.3(6) . . ?
C24 C28 C281 113.1(5) . . ?
C285 C28 C286 110.8(7) . . ?
C24 C28 C286 107.9(5) . . ?
C284 C28 C286 103.2(6) . . ?
C282 C28 C283 110.5(7) . . ?
C24 C28 C283 107.8(5) . . ?
C281 C28 C283 103.2(6) . . ?
O10 C30 O11 121.6(4) . . ?
O10 C30 C31 123.5(4) . . ?
O11 C30 C31 114.9(4) . . ?
C36 C31 C32 118.9(4) . . ?
C36 C31 C30 114.4(4) . . ?
C32 C31 C30 126.7(4) . . ?
C33 C32 C31 119.0(4) . . ?
C33 C32 N1 118.6(4) . . ?
C31 C32 N1 122.2(4) . . ?
C34 C33 C32 120.7(5) . . ?
C34 C33 H33 118(3) . . ?
C32 C33 H33 120(3) . . ?
C35 C34 C33 120.3(5) . . ?
C35 C34 H34 122(3) . . ?
C33 C34 H34 118(3) . . ?
C34 C35 C36 119.2(5) . . ?
C34 C35 H35 119(3) . . ?
C36 C35 H35 122(3) . . ?
C35 C36 C31 121.9(5) . . ?
C35 C36 H36 117(3) . . ?
C31 C36 H36 121(3) . . ?
O20 C40 O21 121.7(4) . . ?
O20 C40 C41 122.9(4) . . ?
O21 C40 C41 115.3(4) . . ?
C42 C41 C46 118.8(4) . . ?
C42 C41 C40 126.9(4) . . ?
C46 C41 C40 114.3(4) . . ?
C43 C42 C41 119.3(4) . . ?
C43 C42 N2 118.8(4) . . ?
C41 C42 N2 121.6(4) . . ?
C44 C43 C42 120.6(5) . . ?
C44 C43 H43 122(3) . . ?
C42 C43 H43 117(3) . . ?
C43 C44 C45 120.7(5) . . ?
C43 C44 H44 122(3) . . ?
C45 C44 H44 117(3) . . ?
C46 C45 C44 119.3(5) . . ?
C46 C45 H45 127(4) . . ?
C44 C45 H45 114(3) . . ?
C45 C46 C41 121.3(5) . . ?
C45 C46 H46 121(3) . . ?
C41 C46 H46 118(3) . . ?
C17 C171 H17A 109.5 . . ?
C17 C171 H17B 109.5 . . ?
H17A C171 H17B 109.5 . . ?
C17 C171 H17C 109.5 . . ?
H17A C171 H17C 109.5 . . ?
H17B C171 H17C 109.5 . . ?
C17 C172 H17D 109.5 . . ?
C17 C172 H17E 109.5 . . ?
H17D C172 H17E 109.5 . . ?
C17 C172 H17F 109.5 . . ?
H17D C172 H17F 109.5 . . ?
H17E C172 H17F 109.5 . . ?
C17 C173 H17G 109.5 . . ?
C17 C173 H17H 109.5 . . ?
H17G C173 H17H 109.5 . . ?
C17 C173 H17I 109.5 . . ?
H17G C173 H17I 109.5 . . ?
H17H C173 H17I 109.5 . . ?
C18 C181 H18A 109.5 . . ?
C18 C181 H18B 109.5 . . ?
H18A C181 H18B 109.5 . . ?
C18 C181 H18C 109.5 . . ?
H18A C181 H18C 109.5 . . ?
H18B C181 H18C 109.5 . . ?
C18 C182 H18D 109.5 . . ?
C18 C182 H18E 109.5 . . ?
H18D C182 H18E 109.5 . . ?
C18 C182 H18F 109.5 . . ?
H18D C182 H18F 109.5 . . ?
H18E C182 H18F 109.5 . . ?
C18 C183 H18G 109.5 . . ?
C18 C183 H18H 109.5 . . ?
H18G C183 H18H 109.5 . . ?
C18 C183 H18I 109.5 . . ?
H18G C183 H18I 109.5 . . ?
H18H C183 H18I 109.5 . . ?
C27 C271 H27A 109.5 . . ?
C27 C271 H27B 109.5 . . ?
H27A C271 H27B 109.5 . . ?
C27 C271 H27C 109.5 . . ?
H27A C271 H27C 109.5 . . ?
H27B C271 H27C 109.5 . . ?
C27 C272 H27D 109.5 . . ?
C27 C272 H27E 109.5 . . ?
H27D C272 H27E 109.5 . . ?
C27 C272 H27F 109.5 . . ?
H27D C272 H27F 109.5 . . ?
H27E C272 H27F 109.5 . . ?
C27 C273 H27G 109.5 . . ?
C27 C273 H27H 109.5 . . ?
H27G C273 H27H 109.5 . . ?
C27 C273 H27I 109.5 . . ?
H27G C273 H27I 109.5 . . ?
H27H C273 H27I 109.5 . . ?
C28 C281 H28A 109.5 . . ?
C28 C281 H28B 109.5 . . ?
H28A C281 H28B 109.5 . . ?
C28 C281 H28C 109.5 . . ?
H28A C281 H28C 109.5 . . ?
H28B C281 H28C 109.5 . . ?
C28 C282 H28D 109.5 . . ?
C28 C282 H28E 109.5 . . ?
H28D C282 H28E 109.5 . . ?
C28 C282 H28F 109.5 . . ?
H28D C282 H28F 109.5 . . ?
H28E C282 H28F 109.5 . . ?
C28 C283 H28G 109.5 . . ?
C28 C283 H28H 109.5 . . ?
H28G C283 H28H 109.5 . . ?
C28 C283 H28I 109.5 . . ?
H28G C283 H28I 109.5 . . ?
H28H C283 H28I 109.5 . . ?
C28 C284 H28J 109.5 . . ?
C28 C284 H28K 109.5 . . ?
H28J C284 H28K 109.5 . . ?
C28 C284 H28L 109.5 . . ?
H28J C284 H28L 109.5 . . ?
H28K C284 H28L 109.5 . . ?
C28 C285 H28M 109.5 . . ?
C28 C285 H28N 109.5 . . ?
H28M C285 H28N 109.5 . . ?
C28 C285 H28O 109.5 . . ?
H28M C285 H28O 109.5 . . ?
H28N C285 H28O 109.5 . . ?
C28 C286 H28P 109.5 . . ?
C28 C286 H28Q 109.5 . . ?
H28P C286 H28Q 109.5 . . ?
C28 C286 H28R 109.5 . . ?
H28P C286 H28R 109.5 . . ?
H28Q C286 H28R 109.5 . . ?
Cl51 C51 Cl52 101.7(6) . . ?
Cl51 C51 H51A 111.4 . . ?
Cl52 C51 H51A 111.4 . . ?
Cl51 C51 H51B 111.4 . . ?
Cl52 C51 H51B 111.4 . . ?
H51A C51 H51B 109.3 . . ?
Cl53 C52 Cl54 92.6(9) . . ?
Cl53 C52 H52A 113.2 . . ?
Cl54 C52 H52A 113.2 . . ?
Cl53 C52 H52B 113.2 . . ?
Cl54 C52 H52B 113.2 . . ?
H52A C52 H52B 110.5 . . ?
Cl62 C61 Cl61 111.1(5) . . ?
Cl62 C61 H61A 109.4 . . ?
Cl61 C61 H61A 109.4 . . ?
Cl62 C61 H61B 109.4 . . ?
Cl61 C61 H61B 109.4 . . ?
H61A C61 H61B 108.0 . . ?
Cl63 C62 Cl64 106.0(8) . . ?
Cl63 C62 H62A 110.5 . . ?
Cl64 C62 H62A 110.5 . . ?
Cl63 C62 H62B 110.5 . . ?
Cl64 C62 H62B 110.5 . . ?
H62A C62 H62B 108.7 . . ?

loop_
_geom_bond_atom_site_label_1
_geom_bond_atom_site_label_2
_geom_bond_distance
_geom_bond_site_symmetry_2
_geom_bond_publ_flag
Ir N1 1.947(3) . ?
Ir N2 1.957(3) . ?
Ir O2 1.989(3) . ?
Ir O1 2.000(3) . ?
Ir C3 2.047(5) . ?
O1 C11 1.335(5) . ?
O2 C21 1.328(5) . ?
N1 C12 1.380(6) . ?
N1 C32 1.423(5) . ?
N2 C22 1.374(6) . ?
N2 C42 1.420(5) . ?
O10 C30 1.196(5) . ?
O11 C30 1.356(5) . ?
O11 C1 1.439(6) . ?
O20 C40 1.205(6) . ?
O21 C40 1.350(5) . ?
O21 C2 1.450(6) . ?
C1 C2 1.483(7) . ?
C1 H1A 0.95(4) . ?
C1 H1B 0.93(4) . ?
C2 H2A 0.92(5) . ?
C2 H2B 0.94(6) . ?
C3 H3A 0.90(5) . ?
C3 H3B 0.88(6) . ?
C3 H3C 1.01(7) . ?
C11 C16 1.406(7) . ?
C11 C12 1.426(6) . ?
C12 C13 1.413(6) . ?
C13 C14 1.374(6) . ?
C13 H13 0.95(4) . ?
C14 C15 1.416(7) . ?
C14 C18 1.535(6) . ?
C15 C16 1.380(6) . ?
C15 H15 0.92(5) . ?
C16 C17 1.533(7) . ?
C17 C173 1.527(9) . ?
C17 C172 1.528(9) . ?
C17 C171 1.542(8) . ?
C18 C183 1.516(6) . ?
C18 C182 1.535(7) . ?
C18 C181 1.543(7) . ?
C21 C26 1.410(6) . ?
C21 C22 1.413(6) . ?
C22 C23 1.415(6) . ?
C23 C24 1.375(7) . ?
C23 H23 0.94(5) . ?
C24 C25 1.426(7) . ?
C24 C28 1.536(6) . ?
C25 C26 1.378(6) . ?
C25 H25 0.95(5) . ?
C26 C27 1.537(6) . ?
C27 C273 1.525(8) . ?
C27 C272 1.531(7) . ?
C27 C271 1.538(7) . ?
C28 C285 1.428(11) . ?
C28 C282 1.437(11) . ?
C28 C284 1.565(11) . ?
C28 C281 1.565(10) . ?
C28 C286 1.604(10) . ?
C28 C283 1.619(11) . ?
C30 C31 1.498(6) . ?
C31 C36 1.389(6) . ?
C31 C32 1.404(6) . ?
C32 C33 1.397(6) . ?
C33 C34 1.388(7) . ?
C33 H33 0.89(5) . ?
C34 C35 1.378(7) . ?
C34 H34 0.93(5) . ?
C35 C36 1.380(7) . ?
C35 H35 0.92(5) . ?
C36 H36 0.96(4) . ?
C40 C41 1.496(6) . ?
C41 C42 1.398(6) . ?
C41 C46 1.399(6) . ?
C42 C43 1.392(6) . ?
C43 C44 1.373(7) . ?
C43 H43 0.94(4) . ?
C44 C45 1.382(8) . ?
C44 H44 0.91(5) . ?
C45 C46 1.374(7) . ?
C45 H45 0.88(5) . ?
C46 H46 0.91(5) . ?
C171 H17A 0.9800 . ?
C171 H17B 0.9800 . ?
C171 H17C 0.9800 . ?
C172 H17D 0.9800 . ?
C172 H17E 0.9800 . ?
C172 H17F 0.9800 . ?
C173 H17G 0.9800 . ?
C173 H17H 0.9800 . ?
C173 H17I 0.9800 . ?
C181 H18A 0.9800 . ?
C181 H18B 0.9800 . ?
C181 H18C 0.9800 . ?
C182 H18D 0.9800 . ?
C182 H18E 0.9800 . ?
C182 H18F 0.9800 . ?
C183 H18G 0.9800 . ?
C183 H18H 0.9800 . ?
C183 H18I 0.9800 . ?
C271 H27A 0.9800 . ?
C271 H27B 0.9800 . ?
C271 H27C 0.9800 . ?
C272 H27D 0.9800 . ?
C272 H27E 0.9800 . ?
C272 H27F 0.9800 . ?
C273 H27G 0.9800 . ?
C273 H27H 0.9800 . ?
C273 H27I 0.9800 . ?
C281 H28A 0.9800 . ?
C281 H28B 0.9800 . ?
C281 H28C 0.9800 . ?
C282 H28D 0.9800 . ?
C282 H28E 0.9800 . ?
C282 H28F 0.9800 . ?
C283 H28G 0.9800 . ?
C283 H28H 0.9800 . ?
C283 H28I 0.9800 . ?
C284 H28J 0.9800 . ?
C284 H28K 0.9800 . ?
C284 H28L 0.9800 . ?
C285 H28M 0.9800 . ?
C285 H28N 0.9800 . ?
C285 H28O 0.9800 . ?
C286 H28P 0.9800 . ?
C286 H28Q 0.9800 . ?
C286 H28R 0.9800 . ?
C51 Cl51 1.779(15) . ?
C51 Cl52 1.830(14) . ?
C51 H51A 0.9900 . ?
C51 H51B 0.9900 . ?
C52 Cl53 1.70(2) . ?
C52 Cl54 2.18(3) . ?
C52 H52A 0.9900 . ?
C52 H52B 0.9900 . ?
C61 Cl62 1.701(9) . ?
C61 Cl61 1.735(10) . ?
C61 H61A 0.9900 . ?
C61 H61B 0.9900 . ?
C62 Cl63 1.731(15) . ?
C62 Cl64 1.862(13) . ?
C62 H62A 0.9900 . ?
C62 H62B 0.9900 . ?
